data_4518074
loop_
_publ_author_name
'Cole, Bren E.'
'Cheisson, Thibault'
'Nelson, Joshua J. M.'
'Higgins, Robert F.'
'Gau, Michael R.'
'Carroll, Patrick J.'
'Schelter, Eric J.'

_publ_section_title
;
 Understanding Molecular Factors That Determine Performance in the Rare
 Earth (TriNOx) Separations System
;
_journal_name_full 'ACS Sustainable Chemistry &amp; Engineering'
_journal_paper_doi 10.1021/acssuschemeng.0c03974
_journal_year 2020
_chemical_absolute_configuration ad
_chemical_formula_moiety 'C40 H50 Dy1 F9 N4 O4'
_chemical_formula_sum 'C40 H50 Dy F9 N4 O4'
_chemical_formula_weight 984.34
_space_group_crystal_system trigonal
_space_group_IT_number 159
_space_group_name_Hall 'P 3 -2c'
_space_group_name_H-M_alt 'P 3 1 c'
_atom_sites_solution_hydrogens mixed
_atom_sites_solution_primary direct
_audit_creation_date 2019-07-02
_audit_creation_method
;
Olex2 1.2
(compiled 2018.05.29 svn.r3508 for OlexSys, GUI svn.r5506)
;
_cell_angle_alpha 90
_cell_angle_beta 90
_cell_angle_gamma 120
_cell_formula_units_Z 2
_cell_length_a 14.5635(17)
_cell_length_b 14.5635(17)
_cell_length_c 12.1646(14)
_cell_measurement_reflns_used 9935
_cell_measurement_temperature 100
_cell_measurement_theta_max 24.99
_cell_measurement_theta_min 2.33
_cell_volume 2234.4(4)
_computing_cell_refinement 'Bruker SAINT v8.34A'
_computing_data_collection 'Bruker APEX2 v2018.1-0'
_computing_data_reduction 'Bruker SAINT v8.34A'
_computing_publication_material 'Olex2 (Dolomanov et al., 2009)'
_computing_structure_refinement 'ShelXL (Sheldrick, 2015)'
_computing_structure_solution 'ShelXS-1997 (Sheldrick, 2008)'
_diffrn_ambient_temperature 100
_diffrn_measured_fraction_theta_full 1.000
_diffrn_measured_fraction_theta_max 1.000
_diffrn_measurement_device 'CCD area detector'
_diffrn_measurement_device_type 'Bruker APEXII'
_diffrn_measurement_method '\w and \f scans'
_diffrn_radiation_monochromator graphite
_diffrn_radiation_type MoK\a
_diffrn_radiation_wavelength 0.71073
_diffrn_reflns_av_R_equivalents 0.0430
_diffrn_reflns_av_unetI/netI 0.0263
_diffrn_reflns_Laue_measured_fraction_full 1.000
_diffrn_reflns_Laue_measured_fraction_max 1.000
_diffrn_reflns_limit_h_max 18
_diffrn_reflns_limit_h_min -16
_diffrn_reflns_limit_k_max 17
_diffrn_reflns_limit_k_min -18
_diffrn_reflns_limit_l_max 15
_diffrn_reflns_limit_l_min -15
_diffrn_reflns_number 31129
_diffrn_reflns_point_group_measured_fraction_full 1.000
_diffrn_reflns_point_group_measured_fraction_max 0.998
_diffrn_reflns_theta_full 25.242
_diffrn_reflns_theta_max 27.472
_diffrn_reflns_theta_min 1.615
_diffrn_source 'sealed tube'
_exptl_absorpt_coefficient_mu 1.751
_exptl_absorpt_correction_T_max 0.7456
_exptl_absorpt_correction_T_min 0.6416
_exptl_absorpt_correction_type multi-scan
_exptl_absorpt_process_details 'SADABS v2014/5'
_exptl_crystal_colour colorless
_exptl_crystal_density_diffrn 1.463
_exptl_crystal_description prism
_exptl_crystal_F_000 994
_exptl_crystal_size_max 0.22
_exptl_crystal_size_mid 0.05
_exptl_crystal_size_min 0.04
_refine_diff_density_max 1.237
_refine_diff_density_min -0.767
_refine_diff_density_rms 0.096
_refine_ls_abs_structure_details
;
 Refined as an inversion twin.
;
_refine_ls_abs_structure_Flack 0.20(3)
_refine_ls_extinction_method none
_refine_ls_goodness_of_fit_ref 1.076
_refine_ls_hydrogen_treatment constr
_refine_ls_matrix_type full
_refine_ls_number_parameters 189
_refine_ls_number_reflns 3418
_refine_ls_number_restraints 152
_refine_ls_restrained_S_all 1.176
_refine_ls_R_factor_all 0.0397
_refine_ls_R_factor_gt 0.0342
_refine_ls_shift/su_max 0.008
_refine_ls_shift/su_mean 0.000
_refine_ls_structure_factor_coef Fsqd
_refine_ls_weighting_details 'w=1/[\s^2^(Fo^2^)+(0.0679P)^2^+0.3420P] where P=(Fo^2^+2Fc^2^)/3'
_refine_ls_weighting_scheme calc
_refine_ls_wR_factor_gt 0.0885
_refine_ls_wR_factor_ref 0.0915
_reflns_Friedel_coverage 0.987
_reflns_Friedel_fraction_full 1.000
_reflns_Friedel_fraction_max 0.996
_reflns_number_gt 3092
_reflns_number_total 3418
_reflns_threshold_expression 'I > 2\s(I)'
_cod_data_source_file sc0c03974_si_002.cif
_cod_data_source_block 40299_sq
_cod_depositor_comments
;
The following automatic conversions were performed:

data name '_exptl_crystal_color' was replaced with
'_exptl_crystal_colour' as specified in the replacement file
'data/replacement-values/replacement_tags.lst'.

Automatic conversion script
Id: cif_correct_tags 9268 2022-04-12 08:56:07Z antanas 
;
_cod_original_cell_volume 2234.4(6)
_cod_database_code 4518074
_shelx_shelxl_version_number 2018/3
_shelx_estimated_absorpt_t_max 0.933
_shelx_estimated_absorpt_t_min 0.699
_platon_squeeze_void_probe_radius 1.20

loop_
_space_group_symop_operation_xyz
'x, y, z'
'-y, x-y, z'
'-x+y, -x, z'
'y, x, z+1/2'
'x-y, -y, z+1/2'
'-x, -x+y, z+1/2'

loop_
_atom_site_label
_atom_site_type_symbol
_atom_site_fract_x
_atom_site_fract_y
_atom_site_fract_z
_atom_site_U_iso_or_equiv
_atom_site_adp_type
_atom_site_occupancy
_atom_site_site_symmetry_order
_atom_site_calc_flag
_atom_site_refinement_flags_posn
_atom_site_refinement_flags_adp
_atom_site_refinement_flags_occupancy
_atom_site_disorder_assembly
_atom_site_disorder_group
Dy1 Dy 0.666667 0.333333 0.28618(9) 0.01918(14) Uani 1 3 d DS T P A .
N2 N 0.666667 0.333333 0.5174(19) 0.030(3) Uani 1 3 d S T P . .
O1 O 0.4974(5) 0.2521(5) 0.2418(5) 0.0273(14) Uani 0.772(4) 1 d D . . A 1
N1 N 0.4835(6) 0.1948(6) 0.3451(6) 0.0267(16) Uani 0.772(4) 1 d D . . A 1
C1 C 0.5719(6) 0.2506(8) 0.5668(7) 0.039(3) Uani 0.772(4) 1 d . U . A 1
H1a H 0.578279 0.256584 0.647880 0.052 Uiso 0.772(4) 1 calc R . . A 1
H1b H 0.562373 0.180757 0.545461 0.052 Uiso 0.772(4) 1 calc R . . A 1
C2 C 0.4691(4) 0.2587(5) 0.5275(4) 0.035(2) Uani 0.772(4) 1 d G . . A 1
C3 C 0.4219(5) 0.2971(7) 0.5998(4) 0.051(3) Uani 0.772(4) 1 d G . . A 1
H3 H 0.447134 0.314843 0.673173 0.068 Uiso 0.772(4) 1 calc R . . A 1
C4 C 0.3376(6) 0.3096(8) 0.5645(6) 0.060(3) Uani 0.772(4) 1 d G . . A 1
H4 H 0.305491 0.335766 0.613822 0.080 Uiso 0.772(4) 1 calc R . . A 1
C5 C 0.3006(5) 0.2836(8) 0.4569(6) 0.063(4) Uani 0.772(4) 1 d DG . . A 1
C6 C 0.3478(5) 0.2451(7) 0.3845(4) 0.050(3) Uani 0.772(4) 1 d G . . A 1
H6 H 0.322552 0.227431 0.311165 0.067 Uiso 0.772(4) 1 calc R . . A 1
C7 C 0.4320(4) 0.2327(5) 0.4198(4) 0.0317(19) Uani 0.772(4) 1 d DG . . A 1
C8 C 0.2204(7) 0.3071(10) 0.4125(7) 0.079(4) Uani 0.772(4) 1 d D U . A 1
F1 F 0.1518(10) 0.3002(12) 0.4935(7) 0.151(4) Uani 0.772(4) 1 d G U . A 1
F2 F 0.2555(9) 0.4023(10) 0.3680(9) 0.151(4) Uani 0.772(4) 1 d G U . A 1
F3 F 0.1574(9) 0.2363(10) 0.3370(9) 0.151(4) Uani 0.772(4) 1 d G U . A 1
C9 C 0.4238(5) 0.0778(5) 0.3204(5) 0.042(2) Uani 0.772(4) 1 d . U . A 1
C10 C 0.4913(6) 0.0533(6) 0.2413(7) 0.054(3) Uani 0.772(4) 1 d G U . A 1
H10a H 0.453648 -0.022671 0.224137 0.082 Uiso 0.772(4) 1 calc R . . A 1
H10b H 0.503739 0.093981 0.173322 0.082 Uiso 0.772(4) 1 calc R . . A 1
H10c H 0.559337 0.072821 0.276029 0.082 Uiso 0.772(4) 1 calc R . . A 1
C11 C 0.3152(6) 0.0432(10) 0.2676(8) 0.067(5) Uani 0.772(4) 1 d G U . A 1
H11a H 0.278818 -0.033148 0.252708 0.100 Uiso 0.772(4) 1 calc R . . A 1
H11b H 0.272338 0.058889 0.317908 0.100 Uiso 0.772(4) 1 calc R . . A 1
H11c H 0.325467 0.081797 0.198520 0.100 Uiso 0.772(4) 1 calc R . . A 1
C12 C 0.4079(7) 0.0173(8) 0.4289(6) 0.053(3) Uani 0.772(4) 1 d G U . A 1
H12a H 0.369067 -0.059143 0.414486 0.080 Uiso 0.772(4) 1 calc R . . A 1
H12b H 0.477140 0.037391 0.460993 0.080 Uiso 0.772(4) 1 calc R . . A 1
H12c H 0.367334 0.035148 0.480253 0.080 Uiso 0.772(4) 1 calc R . . A 1
N1' N 0.5448(5) 0.1479(6) 0.3448(7) 0.0267(16) Uani 0.228(4) 1 d DG U . A 2
O1' O 0.5979(6) 0.1649(8) 0.2393(9) 0.0273(14) Uani 0.228(4) 1 d DG U . A 2
C8' C 0.7166(17) -0.0815(19) 0.4212(18) 0.079(4) Uani 0.228(4) 1 d D U . A 2
F1' F 0.682(3) -0.158(2) 0.494(3) 0.151(4) Uani 0.228(4) 1 d DG U . A 2
F2' F 0.673(3) -0.121(3) 0.326(2) 0.151(4) Uani 0.228(4) 1 d DG U . A 2
F3' F 0.8199(18) -0.036(3) 0.413(3) 0.151(4) Uani 0.228(4) 1 d DG U . A 2
C1' C 0.585(3) 0.228(2) 0.564(2) 0.039(3) Uani 0.228(4) 1 d . U . A 2
H1a' H 0.513845 0.206753 0.536133 0.052 Uiso 0.228(4) 1 calc R . . A 2
H1b' H 0.584407 0.230930 0.645521 0.052 Uiso 0.228(4) 1 calc R . . A 2
C2' C 0.6193(15) 0.1479(15) 0.5268(14) 0.035(2) Uani 0.228(4) 1 d G . . A 2
C3' C 0.673(2) 0.117(3) 0.5992(13) 0.051(3) Uani 0.228(4) 1 d G . . A 2
H3' H 0.688634 0.144854 0.671638 0.068 Uiso 0.228(4) 1 calc R . . A 2
C4' C 0.704(3) 0.045(3) 0.5652(18) 0.060(3) Uani 0.228(4) 1 d G . . A 2
H4' H 0.740105 0.023375 0.614527 0.080 Uiso 0.228(4) 1 calc R . . A 2
C5' C 0.680(2) 0.003(2) 0.459(2) 0.063(4) Uani 0.228(4) 1 d DG . . A 2
C6' C 0.6268(19) 0.034(2) 0.3864(15) 0.050(3) Uani 0.228(4) 1 d G . . A 2
H6' H 0.611069 0.006385 0.313942 0.067 Uiso 0.228(4) 1 calc R . . A 2
C7' C 0.5962(16) 0.1067(17) 0.4204(13) 0.0317(19) Uani 0.228(4) 1 d DG . . A 2
C9' C 0.4255(17) 0.0715(17) 0.321(2) 0.042(2) Uani 0.228(4) 1 d . . . A 2
C10' C 0.399(3) -0.039(2) 0.279(3) 0.048(9) Uani 0.228(4) 1 d G U . A 2
H10a' H 0.419698 -0.073823 0.334687 0.071 Uiso 0.228(4) 1 calc R . . A 2
H10b' H 0.323102 -0.081488 0.264614 0.071 Uiso 0.228(4) 1 calc R . . A 2
H10c' H 0.438647 -0.030882 0.210930 0.071 Uiso 0.228(4) 1 calc R . . A 2
C11' C 0.394(3) 0.127(3) 0.234(2) 0.055(11) Uani 0.228(4) 1 d G U . A 2
H11a' H 0.432835 0.134449 0.165420 0.083 Uiso 0.228(4) 1 calc R . . A 2
H11b' H 0.317344 0.083976 0.219208 0.083 Uiso 0.228(4) 1 calc R . . A 2
H11c' H 0.410376 0.196919 0.260182 0.083 Uiso 0.228(4) 1 calc R . . A 2
C12' C 0.364(3) 0.059(2) 0.428(2) 0.049(10) Uani 0.228(4) 1 d G U . A 2
H12a' H 0.384415 0.024188 0.483556 0.074 Uiso 0.228(4) 1 calc R . . A 2
H12b' H 0.380770 0.129521 0.454656 0.074 Uiso 0.228(4) 1 calc R . . A 2
H12c' H 0.287738 0.016578 0.413683 0.074 Uiso 0.228(4) 1 calc R . . A 2
O2 O 0.666667 0.333333 0.0813(10) 0.053(6) Uani 1 3 d DS T P A .
C13 C 0.703(2) 0.2626(17) 0.0214(13) 0.033(6) Uani 0.3167 1 d D U . A 1
C14 C 0.648(4) 0.2316(12) 0.0205(15) 0.082(13) Uani 0.35 1 d D U . A 2
C15 C 0.6830(17) 0.2826(12) -0.0983(9) 0.073(6) Uani 0.6667 1 d D . . . .
H13a H 0.773769 0.282069 0.035110 0.060 Uiso 0.3167 1 d . . . B 1
H13b H 0.655560 0.186709 0.042130 0.060 Uiso 0.3167 1 d . . . C 1
H15a H 0.722460 0.264709 -0.149879 0.060 Uiso 0.1583 1 d . . . D 1
H15b H 0.606620 0.239649 -0.118580 0.060 Uiso 0.1583 1 d . . . E 1
H15a' H 0.747169 0.335070 -0.131479 0.060 Uiso 0.1583 1 d . . . F 1
H15b' H 0.653921 0.216080 -0.141560 0.060 Uiso 0.1583 1 d . . . G 1
H14a H 0.688550 0.202469 0.047700 0.060 Uiso 0.35 1 d . . . H 2
H14b H 0.571130 0.175920 0.022241 0.060 Uiso 0.35 1 d . . . I 2
H15c H 0.738609 0.270780 -0.124270 0.060 Uiso 0.175 1 d . . . J 2
H15d H 0.621481 0.245449 -0.149210 0.060 Uiso 0.175 1 d . . . K 2
H15c' H 0.754120 0.338261 -0.102730 0.060 Uiso 0.175 1 d . . . L 2
H15d' H 0.668841 0.229449 -0.156210 0.060 Uiso 0.175 1 d . . . M 2

loop_
_atom_site_aniso_label
_atom_site_aniso_U_11
_atom_site_aniso_U_22
_atom_site_aniso_U_33
_atom_site_aniso_U_23
_atom_site_aniso_U_13
_atom_site_aniso_U_12
Dy1 0.02157(16) 0.02157(16) 0.01441(19) 0.000 0.000 0.01079(8)
N2 0.024(5) 0.024(5) 0.042(8) 0.000 0.000 0.012(2)
O1 0.025(3) 0.036(3) 0.012(2) 0.003(2) -0.003(2) 0.008(3)
N1 0.029(4) 0.026(4) 0.017(3) 0.004(3) -0.002(3) 0.008(3)
C1 0.053(5) 0.036(5) 0.022(4) 0.000(3) -0.005(3) 0.017(4)
C2 0.036(5) 0.046(5) 0.020(4) 0.007(4) 0.007(3) 0.018(4)
C3 0.039(6) 0.094(10) 0.021(4) 0.002(6) 0.009(4) 0.034(7)
C4 0.057(8) 0.117(12) 0.033(5) 0.008(6) 0.020(5) 0.062(8)
C5 0.055(7) 0.128(14) 0.037(5) 0.004(7) 0.008(5) 0.069(9)
C6 0.028(5) 0.089(10) 0.032(5) 0.009(5) 0.011(4) 0.027(5)
C7 0.027(4) 0.042(5) 0.021(4) 0.009(3) 0.007(3) 0.013(4)
C8 0.072(8) 0.165(13) 0.036(5) 0.005(8) -0.008(6) 0.086(9)
F1 0.147(6) 0.322(12) 0.082(4) 0.012(6) 0.003(4) 0.190(8)
F2 0.147(6) 0.322(12) 0.082(4) 0.012(6) 0.003(4) 0.190(8)
F3 0.147(6) 0.322(12) 0.082(4) 0.012(6) 0.003(4) 0.190(8)
C9 0.035(4) 0.032(4) 0.036(4) -0.002(3) -0.005(3) 0.000(3)
C10 0.059(7) 0.023(5) 0.055(7) -0.018(5) 0.001(6) 0.001(5)
C11 0.029(6) 0.062(8) 0.054(8) -0.001(6) -0.010(5) -0.019(5)
C12 0.058(7) 0.031(6) 0.048(6) 0.009(4) -0.003(5) 0.005(5)
N1' 0.029(4) 0.026(4) 0.017(3) 0.004(3) -0.002(3) 0.008(3)
O1' 0.025(3) 0.036(3) 0.012(2) 0.003(2) -0.003(2) 0.008(3)
C8' 0.072(8) 0.165(13) 0.036(5) 0.005(8) -0.008(6) 0.086(9)
F1' 0.147(6) 0.322(12) 0.082(4) 0.012(6) 0.003(4) 0.190(8)
F2' 0.147(6) 0.322(12) 0.082(4) 0.012(6) 0.003(4) 0.190(8)
F3' 0.147(6) 0.322(12) 0.082(4) 0.012(6) 0.003(4) 0.190(8)
C1' 0.053(5) 0.036(5) 0.022(4) 0.000(3) -0.005(3) 0.017(4)
C2' 0.036(5) 0.046(5) 0.020(4) 0.007(4) 0.007(3) 0.018(4)
C3' 0.039(6) 0.094(10) 0.021(4) 0.002(6) 0.009(4) 0.034(7)
C4' 0.057(8) 0.117(12) 0.033(5) 0.008(6) 0.020(5) 0.062(8)
C5' 0.055(7) 0.128(14) 0.037(5) 0.004(7) 0.008(5) 0.069(9)
C6' 0.028(5) 0.089(10) 0.032(5) 0.009(5) 0.011(4) 0.027(5)
C7' 0.027(4) 0.042(5) 0.021(4) 0.009(3) 0.007(3) 0.013(4)
C9' 0.035(4) 0.032(4) 0.036(4) -0.002(3) -0.005(3) 0.000(3)
C10' 0.030(15) 0.043(16) 0.06(2) 0.009(15) 0.011(14) 0.015(13)
C11' 0.052(19) 0.07(2) 0.07(2) -0.008(17) -0.001(16) 0.044(17)
C12' 0.05(2) 0.018(15) 0.06(2) 0.008(14) 0.008(18) -0.001(15)
O2 0.060(8) 0.060(8) 0.038(9) 0.000 0.000 0.030(4)
C13 0.014(8) 0.057(13) 0.034(11) -0.009(9) -0.009(8) 0.024(9)
C14 0.100(18) 0.073(17) 0.038(14) 0.004(11) -0.015(12) 0.017(11)
C15 0.122(17) 0.076(12) 0.026(6) -0.011(7) 0.007(8) 0.053(11)

loop_
_atom_type_symbol
_atom_type_description
_atom_type_scat_dispersion_real
_atom_type_scat_dispersion_imag
_atom_type_scat_source
C C 0.0033 0.0016 'International Tables Vol C Tables 4.2.6.8 and 6.1.1.4'
H H 0.0000 0.0000 'International Tables Vol C Tables 4.2.6.8 and 6.1.1.4'
Dy Dy -0.1892 4.4098 'International Tables Vol C Tables 4.2.6.8 and 6.1.1.4'
F F 0.0171 0.0103 'International Tables Vol C Tables 4.2.6.8 and 6.1.1.4'
N N 0.0061 0.0033 'International Tables Vol C Tables 4.2.6.8 and 6.1.1.4'
O O 0.0106 0.0060 'International Tables Vol C Tables 4.2.6.8 and 6.1.1.4'

loop_
_geom_angle_atom_site_label_1
_geom_angle_atom_site_label_2
_geom_angle_atom_site_label_3
_geom_angle
_geom_angle_site_symmetry_1
_geom_angle_site_symmetry_3
_geom_angle_publ_flag
O1 Dy1 O1 114.19(13) 2_655 . ?
O1 Dy1 O1 114.19(13) 2_655 3_665 ?
O1 Dy1 O1 114.19(13) . 3_665 ?
O1 Dy1 N1 139.3(3) . 2_655 ?
O1 Dy1 N1 35.4(2) . . ?
O1 Dy1 N1 139.3(3) 2_655 3_665 ?
O1 Dy1 N1 139.3(3) 3_665 . ?
O1 Dy1 N1 35.4(2) 2_655 2_655 ?
O1 Dy1 N1 35.4(2) 3_665 3_665 ?
O1 Dy1 N1 105.4(3) . 3_665 ?
O1 Dy1 N1 105.4(3) 3_665 2_655 ?
O1 Dy1 N1 105.4(3) 2_655 . ?
O1 Dy1 N1' 59.1(6) 2_655 2_655 ?
O1 Dy1 N1' 59.1(7) 3_665 3_665 ?
O1 Dy1 N1' 74.8(6) . 3_665 ?
O1 Dy1 N1' 74.8(7) 3_665 2_655 ?
O1 Dy1 N1' 171.0(7) . 2_655 ?
O1 Dy1 N1' 171.0(6) 2_655 3_665 ?
O1 Dy1 O1' 150.0(7) . 2_655 ?
O1 Dy1 O1' 50.8(6) . 3_665 ?
O1 Dy1 O1' 150.0(6) 2_655 3_665 ?
O1 Dy1 O1' 64.9(7) 2_655 2_655 ?
O1 Dy1 O1' 50.8(6) 3_665 2_655 ?
O1 Dy1 O1' 64.9(7) 3_665 3_665 ?
O1 Dy1 O2 75.80(16) 3_665 . ?
O1 Dy1 O2 75.80(16) . . ?
O1 Dy1 O2 75.80(16) 2_655 . ?
N1 Dy1 N1 112.20(15) 2_655 3_665 ?
N1 Dy1 N1 112.20(15) 2_655 . ?
N1 Dy1 N1 112.20(15) 3_665 . ?
N1' Dy1 N1 31.8(6) 2_655 2_655 ?
N1' Dy1 N1 82.3(3) . 2_655 ?
N1' Dy1 N1 137.5(6) 3_665 2_655 ?
N1' Dy1 N1' 112.1(5) . 2_655 ?
N1' Dy1 O2 106.7(6) 2_655 . ?
N1' Dy1 O2 106.69(19) . . ?
N1' Dy1 O2 106.7(7) 3_665 . ?
O1' Dy1 N1 76.3(4) . 2_655 ?
O1' Dy1 N1 169.8(6) 3_665 2_655 ?
O1' Dy1 N1 58.2(5) 2_655 2_655 ?
O1' Dy1 N1' 107.0(5) 3_665 . ?
O1' Dy1 N1' 138.0(4) 2_655 . ?
O1' Dy1 N1' 107.0(5) . 2_655 ?
O1' Dy1 N1' 138.0(2) 3_665 2_655 ?
O1' Dy1 N1' 35.5(3) 2_655 2_655 ?
O1' Dy1 N1' 35.51(11) . . ?
O1' Dy1 O1' 113.6(6) . 2_655 ?
O1' Dy1 O2 75.1(3) . . ?
O1' Dy1 O2 75.1(7) 2_655 . ?
O1' Dy1 O2 75.1(6) 3_665 . ?
O2 Dy1 N1 106.58(17) . 2_655 ?
O2 Dy1 N1 106.58(17) . 3_665 ?
O2 Dy1 N1 106.58(17) . . ?
C1 N2 Dy1 114.8(9) . . ?
C1 N2 Dy1 114.8(9) 3_665 . ?
C1 N2 Dy1 114.8(9) 2_655 . ?
C1 N2 C1 103.7(11) 2_655 . ?
C1 N2 C1 103.7(11) 2_655 3_665 ?
C1 N2 C1 103.7(11) . 3_665 ?
C1 N2 C1' 118.7(14) 2_655 3_665 ?
C1 N2 C1' 18.0(8) 3_665 3_665 ?
C1 N2 C1' 89.7(13) . 3_665 ?
C1 N2 C1' 89.7(13) 3_665 2_655 ?
C1 N2 C1' 118.7(14) . 2_655 ?
C1 N2 C1' 18.0(8) 2_655 2_655 ?
C1' N2 Dy1 112.2(13) . . ?
C1' N2 Dy1 112.2(13) 3_665 . ?
C1' N2 Dy1 112.2(13) 2_655 . ?
C1' N2 C1' 106.6(15) 2_655 . ?
C1' N2 C1' 106.6(15) 2_655 3_665 ?
C1' N2 C1' 106.6(15) . 3_665 ?
N1 O1 Dy1 83.9(4) . . ?
O1 N1 Dy1 60.6(4) . . ?
O1 N1 C9 108.0(6) . . ?
C7 N1 Dy1 114.6(5) . . ?
C7 N1 O1 105.7(7) . . ?
C7 N1 C9 116.1(6) . . ?
C9 N1 Dy1 129.2(5) . . ?
N2 C1 C2 110.4(6) . . ?
C3 C2 C1 119.9 . . ?
C3 C2 C7 120.0 . . ?
C7 C2 C1 120.0 . . ?
C4 C3 C2 120.0 . . ?
C3 C4 C5 120.0 . . ?
C4 C5 C6 120.0 . . ?
C4 C5 C8 121.7(6) . . ?
C6 C5 C8 118.0(6) . . ?
C7 C6 C5 120.0 . . ?
C2 C7 N1 119.2(5) . . ?
C6 C7 N1 120.8(5) . . ?
C6 C7 C2 120.0 . . ?
F1 C8 C5 110.7(7) . . ?
F2 C8 C5 117.1(8) . . ?
F2 C8 F1 104.8 . . ?
F2 C8 F3 106.4 . . ?
F3 C8 C5 112.9(8) . . ?
F3 C8 F1 104.0 . . ?
N1 C9 C10 108.2(5) . . ?
N1 C9 C11 111.8(6) . . ?
N1 C9 C12 108.2(5) . . ?
C11 C9 C10 109.5 . . ?
C11 C9 C12 109.5 . . ?
C12 C9 C10 109.5 . . ?
O1' N1' Dy1 62.0(4) . . ?
O1' N1' C7' 106.4(9) . . ?
O1' N1' C9' 105.5(10) . . ?
C7' N1' Dy1 112.7(9) . . ?
C7' N1' C9' 115.8(14) . . ?
C9' N1' Dy1 131.4(11) . . ?
N1' O1' Dy1 82.5(4) . . ?
F1' C8' F3' 109.4 . . ?
F1' C8' C5' 108.7(8) . . ?
F2' C8' F1' 109.4 . . ?
F2' C8' F3' 109.4 . . ?
F2' C8' C5' 108.4(8) . . ?
F3' C8' C5' 111.5(8) . . ?
N2 C1' C2' 105.9(13) . . ?
C3' C2' C1' 120.0 . . ?
C3' C2' C7' 120.0 . . ?
C7' C2' C1' 120.0 . . ?
C2' C3' C4' 120.0 . . ?
C5' C4' C3' 120.0 . . ?
C4' C5' C8' 119.1(14) . . ?
C6' C5' C8' 120.9(14) . . ?
C6' C5' C4' 120.0 . . ?
C5' C6' C7' 120.0 . . ?
C2' C7' N1' 117.5(12) . . ?
C2' C7' C6' 120.0 . . ?
C6' C7' N1' 122.4(12) . . ?
C10' C9' N1' 114.5(19) . . ?
C11' C9' N1' 106.1(19) . . ?
C11' C9' C10' 109.5 . . ?
C11' C9' C12' 109.5 . . ?
C12' C9' N1' 107.6(19) . . ?
C12' C9' C10' 109.5 . . ?
C13 O2 Dy1 118.0(5) 2_655 . ?
C13 O2 Dy1 118.0(5) . . ?
C13 O2 Dy1 118.0(5) 3_665 . ?
C13 O2 C13 99.7(6) . 3_665 ?
C13 O2 C13 99.7(6) 2_655 3_665 ?
C13 O2 C13 99.7(6) . 2_655 ?
C13 O2 C14 116.4(10) . 3_665 ?
C13 O2 C14 77.6(18) . 2_655 ?
C13 O2 C14 25.8(19) 3_665 3_665 ?
C13 O2 C14 116.4(10) 3_665 2_655 ?
C13 O2 C14 25.8(19) 2_655 2_655 ?
C13 O2 C14 77.6(18) 2_655 3_665 ?
C14 O2 Dy1 118.4(6) 3_665 . ?
C14 O2 Dy1 118.4(6) . . ?
C14 O2 Dy1 118.4(6) 2_655 . ?
C14 O2 C14 99.2(8) . 2_655 ?
C15 C13 O2 99.3(5) . . ?
O2 C14 C15 97.2(5) . . ?
C15 C15 C13 103.0(10) 2_655 . ?
C15 C15 C13 108.4(7) 3_665 . ?
C15 C15 C14 91.7(16) 3_665 . ?
C15 C15 C14 111.9(3) 2_655 . ?
C15 C15 C15 60.000(1) 2_655 3_665 ?

loop_
_geom_bond_atom_site_label_1
_geom_bond_atom_site_label_2
_geom_bond_distance
_geom_bond_site_symmetry_2
_geom_bond_publ_flag
Dy1 O1 2.202(6) 2_655 ?
Dy1 O1 2.202(6) . ?
Dy1 O1 2.202(6) 3_665 ?
Dy1 N1 2.513(8) 2_655 ?
Dy1 N1 2.513(8) . ?
Dy1 N1 2.513(8) 3_665 ?
Dy1 N1' 2.481(13) 3_665 ?
Dy1 N1' 2.481(18) 2_655 ?
Dy1 N1' 2.481(7) . ?
Dy1 O1' 2.211(13) 3_665 ?
Dy1 O1' 2.21(2) 2_655 ?
Dy1 O1' 2.211(11) . ?
Dy1 O2 2.492(13) . ?
N2 C1 1.434(14) 2_655 ?
N2 C1 1.434(14) . ?
N2 C1 1.434(14) 3_665 ?
N2 C1' 1.51(3) 2_655 ?
N2 C1' 1.51(3) . ?
N2 C1' 1.51(3) 3_665 ?
O1 N1 1.466(10) . ?
N1 C7 1.451(9) . ?
N1 C9 1.506(10) . ?
C1 C2 1.6311 . ?
C2 C3 1.3950 . ?
C2 C7 1.3950 . ?
C3 C4 1.3949 . ?
C4 C5 1.3951 . ?
C5 C6 1.3952 . ?
C5 C8 1.473(7) . ?
C6 C7 1.3946 . ?
C8 F1 1.3709 . ?
C8 F2 1.3289 . ?
C8 F3 1.3423 . ?
C9 C10 1.5396 . ?
C9 C11 1.5388 . ?
C9 C12 1.5389 . ?
N1' O1' 1.4537 . ?
N1' C7' 1.488(17) . ?
N1' C9' 1.55(2) . ?
C8' F1' 1.3103 . ?
C8' F2' 1.3101 . ?
C8' F3' 1.3104 . ?
C8' C5' 1.631(8) . ?
C1' C2' 1.5400 . ?
C2' C3' 1.3947 . ?
C2' C7' 1.3948 . ?
C3' C4' 1.3953 . ?
C4' C5' 1.3951 . ?
C5' C6' 1.3950 . ?
C6' C7' 1.3952 . ?
C9' C10' 1.5397 . ?
C9' C11' 1.5384 . ?
C9' C12' 1.5390 . ?
O2 C13 1.552(8) 2_655 ?
O2 C13 1.552(8) . ?
O2 C13 1.552(8) 3_665 ?
O2 C14 1.553(9) . ?
O2 C14 1.553(9) 2_655 ?
O2 C14 1.553(9) 3_665 ?
C13 C15 1.541(13) . ?
C14 C15 1.589(13) . ?
C15 C15 1.528(8) 2_655 ?
C15 C15 1.528(8) 3_665 ?

loop_
_platon_squeeze_void_nr
_platon_squeeze_void_average_x
_platon_squeeze_void_average_y
_platon_squeeze_void_average_z
_platon_squeeze_void_volume
_platon_squeeze_void_count_electrons
_platon_squeeze_void_content
1 0.000 0.000 0.140 112 38 ' '
2 0.000 0.000 0.640 112 38 ' '
